data_1550684
loop_
_publ_author_name
'Ramler, Jacqueline'
'Poater, Jordi'
'Hrisch, Florian'
'Ritschel, Benedikt'
'Fischer, Ingo'
'Bickelhaupt, F. Matthias'
'Lichtenberg, Crispin'

_publ_section_title
;
 Carbon Monoxide Insertion at a Heavy p-Block Element: Unprecedented
 Formation of a Cationic Bismuth Carbamoyl
;
_journal_name_full 'Chemical Science'
_journal_paper_doi 10.1039/C9SC00278B
_journal_year 2019
_chemical_formula_moiety 'C28 H28 Bi F3 N4 O3 S, 0.51(C5 H5 N), 0.49(C4 H10 O)'
_chemical_formula_sum 'C32.51 H35.44 Bi F3 N4.51 O3.49 S'
_chemical_formula_weight 843.26
_space_group_crystal_system monoclinic
_space_group_IT_number 14
_space_group_name_Hall '-P 2yn'
_space_group_name_H-M_alt 'P 1 21/n 1'
_symmetry_space_group_name_Hall '-P 2yn'
_symmetry_space_group_name_H-M 'P 1 21/n 1'
_atom_sites_solution_hydrogens geom
_atom_sites_solution_primary direct
_audit_creation_date 2016-12-17
_audit_creation_method
;
Olex2 1.2
(compiled 2016.11.30 svn.r3356 for OlexSys, GUI svn.r5269)
;
_audit_update_record
;
2019-01-17 deposited with the CCDC.    2019-02-28 downloaded from the CCDC.
;
_cell_angle_alpha 90
_cell_angle_beta 91.991(15)
_cell_angle_gamma 90
_cell_formula_units_Z 4
_cell_length_a 10.527(3)
_cell_length_b 27.102(11)
_cell_length_c 11.870(4)
_cell_measurement_reflns_used 9632
_cell_measurement_temperature 100
_cell_measurement_theta_max 25.04
_cell_measurement_theta_min 2.28
_cell_volume 3384(2)
_computing_cell_refinement 'SAINT v8.37A (Bruker, 2015)'
_computing_data_reduction 'SAINT v8.37A (Bruker, 2015)'
_computing_molecular_graphics 'Olex2 (Dolomanov et al., 2009)'
_computing_publication_material 'Olex2 (Dolomanov et al., 2009)'
_computing_structure_refinement 'ShelXL (Sheldrick, 2015)'
_computing_structure_solution 'ShelXS (Sheldrick, 2008)'
_diffrn_ambient_temperature 100
_diffrn_measured_fraction_theta_full 0.990
_diffrn_measured_fraction_theta_max 0.990
_diffrn_measurement_device_type 'Bruker APEX-II CCD'
_diffrn_measurement_method '\f and \w scans'
_diffrn_radiation_type MoK\a
_diffrn_radiation_wavelength 0.71073
_diffrn_reflns_av_R_equivalents 0.0570
_diffrn_reflns_av_unetI/netI 0.0283
_diffrn_reflns_Laue_measured_fraction_full 0.990
_diffrn_reflns_Laue_measured_fraction_max 0.990
_diffrn_reflns_limit_h_max 12
_diffrn_reflns_limit_h_min -12
_diffrn_reflns_limit_k_max 32
_diffrn_reflns_limit_k_min -32
_diffrn_reflns_limit_l_max 14
_diffrn_reflns_limit_l_min -13
_diffrn_reflns_number 62337
_diffrn_reflns_point_group_measured_fraction_full 0.990
_diffrn_reflns_point_group_measured_fraction_max 0.990
_diffrn_reflns_theta_full 25.190
_diffrn_reflns_theta_max 25.190
_diffrn_reflns_theta_min 1.874
_diffrn_standards_number 0
_exptl_absorpt_coefficient_mu 5.328
_exptl_absorpt_correction_T_max 0.7452
_exptl_absorpt_correction_T_min 0.5910
_exptl_absorpt_correction_type multi-scan
_exptl_absorpt_process_details
;
SADABS-2014/5 (Bruker,2014/5) was used for absorption correction.
wR2(int) was 0.0838 before and 0.0563 after correction.
The Ratio of minimum to maximum transmission is 0.7931.
The \l/2 correction factor is Not present.
;
_exptl_crystal_colour colourless
_exptl_crystal_colour_primary colourless
_exptl_crystal_density_diffrn 1.655
_exptl_crystal_description block
_exptl_crystal_F_000 1664
_exptl_crystal_size_max 0.072
_exptl_crystal_size_mid 0.049
_exptl_crystal_size_min 0.024
_refine_diff_density_max 0.899
_refine_diff_density_min -0.641
_refine_diff_density_rms 0.084
_refine_ls_extinction_method none
_refine_ls_goodness_of_fit_ref 0.942
_refine_ls_hydrogen_treatment constr
_refine_ls_matrix_type full
_refine_ls_number_parameters 454
_refine_ls_number_reflns 6040
_refine_ls_number_restraints 61
_refine_ls_restrained_S_all 0.952
_refine_ls_R_factor_all 0.0303
_refine_ls_R_factor_gt 0.0214
_refine_ls_shift/su_max 0.007
_refine_ls_shift/su_mean 0.000
_refine_ls_structure_factor_coef Fsqd
_refine_ls_weighting_details 'w=1/[\s^2^(Fo^2^)+(0.0300P)^2^+3.2500P] where P=(Fo^2^+2Fc^2^)/3'
_refine_ls_weighting_scheme calc
_refine_ls_wR_factor_gt 0.0487
_refine_ls_wR_factor_ref 0.0518
_reflns_Friedel_coverage 0.000
_reflns_number_gt 5180
_reflns_number_total 6040
_reflns_threshold_expression 'I > 2\s(I)'
_cod_data_source_file c9sc00278b2.cif
_cod_data_source_block Compound_4
_cod_database_code 1550684
_shelx_space_group_comment
;
The symmetry employed for this shelxl refinement is uniquely defined
by the following loop, which should always be used as a source of
symmetry information in preference to the above space-group names.
They are only intended as comments.
;
_shelx_estimated_absorpt_t_max 0.883
_shelx_estimated_absorpt_t_min 0.700
_olex2_refinement_description
;
1. Fixed Uiso
 At 1.2 times of:
  All C(H) groups, All C(H,H) groups
 At 1.5 times of:
  All C(H,H,H) groups
2. Restrained distances
 O4-C36
 1.5 with sigma of 0.02
 C36-C37
 1.54 with sigma of 0.04
 C34-C35
 1.54 with sigma of 0.04
 C35-O4
 1.5 with sigma of 0.02
3. Rigid body (RIGU) restrains
 C37, C36, O4, C35, C34
 with sigma for 1-2 distances of 0.004 and sigma for 1-3 distances of 0.004
 C30, C29, N5, C33, C32, C31
 with sigma for 1-2 distances of 0.004 and sigma for 1-3 distances of 0.004
4. Others
 Sof(C35)=Sof(H35A)=Sof(H35B)=Sof(C37)=Sof(H37A)=Sof(H37B)=Sof(H37C)=Sof(O4)=
 Sof(C36)=Sof(H36A)=Sof(H36B)=Sof(C34)=Sof(H34A)=Sof(H34B)=Sof(H34C)=1-FVAR(1)
 Sof(C30)=Sof(H30)=Sof(C29)=Sof(H29)=Sof(N5)=Sof(C33)=Sof(H33)=Sof(C32)=
 Sof(H32)=Sof(C31)=Sof(H31)=FVAR(1)
5.a Secondary CH2 refined with riding coordinates:
 C35(H35A,H35B), C36(H36A,H36B)
5.b Aromatic/amide H refined with riding coordinates:
 C18(H18), C3(H3), C8(H8), C23(H23), C5(H5), C27(H27), C22(H22), C21(H21),
 C6(H6), C24(H24), C9(H9), C20(H20), C4(H4), C12(H12), C10(H10), C11(H11),
 C26(H26), C19(H19), C25(H25), C30(H30), C29(H29), C33(H33), C32(H32), C31(H31)
5.c Fitted hexagon refined as free rotating group:
 C30(C29,N5,C33,C32,C31)
5.d Idealised Me refined as rotating group:
 C16(H16A,H16B,H16C), C17(H17A,H17B,H17C), C15(H15A,H15B,H15C), C37(H37A,H37B,
 H37C), C34(H34A,H34B,H34C)
;
_shelx_shelxl_version_number 2014/7
_olex2_submission_special_instructions 'No special instructions were received'

loop_
_space_group_symop_operation_xyz
'x, y, z'
'-x+1/2, y+1/2, -z+1/2'
'-x, -y, -z'
'x-1/2, -y-1/2, z-1/2'

loop_
_atom_site_label
_atom_site_type_symbol
_atom_site_fract_x
_atom_site_fract_y
_atom_site_fract_z
_atom_site_U_iso_or_equiv
_atom_site_adp_type
_atom_site_occupancy
_atom_site_site_symmetry_order
_atom_site_calc_flag
_atom_site_refinement_flags_posn
_atom_site_refinement_flags_adp
_atom_site_refinement_flags_occupancy
_atom_site_disorder_assembly
_atom_site_disorder_group
Bi1 Bi 0.69932(2) 0.59889(2) 0.92960(2) 0.01429(5) Uani 1 1 d . . . . .
S1 S 0.51620(8) 0.51990(3) 1.18163(7) 0.01892(18) Uani 1 1 d . . . . .
O2 O 0.5605(2) 0.47077(9) 1.1574(2) 0.0281(6) Uani 1 1 d . . . . .
N1 N 0.8387(3) 0.69675(10) 0.8861(2) 0.0186(6) Uani 1 1 d . . . . .
F1 F 0.4725(3) 0.48798(9) 1.38486(18) 0.0528(7) Uani 1 1 d . . . . .
O3 O 0.3831(2) 0.52809(10) 1.1617(2) 0.0342(6) Uani 1 1 d . . . . .
N3 N 0.5136(3) 0.65316(10) 0.9608(2) 0.0189(6) Uani 1 1 d . . . . .
C18 C 0.5171(4) 0.70264(13) 0.9603(3) 0.0292(8) Uani 1 1 d . . . . .
H18 H 0.5937 0.7186 0.9410 0.035 Uiso 1 1 calc R . . . .
C2 C 0.8092(3) 0.64575(12) 1.0522(3) 0.0171(7) Uani 1 1 d . . . . .
N2 N 0.7671(3) 0.67011(10) 0.7115(2) 0.0237(7) Uani 1 1 d . . . . .
N4 N 0.9093(3) 0.55843(10) 0.8905(2) 0.0211(6) Uani 1 1 d . . . . .
C13 C 0.7740(3) 0.66202(11) 0.8161(3) 0.0176(7) Uani 1 1 d . . . . .
C1 C 0.8618(3) 0.68764(12) 1.0025(3) 0.0171(7) Uani 1 1 d . . . . .
C3 C 0.8326(3) 0.63647(12) 1.1658(3) 0.0200(7) Uani 1 1 d . . . . .
H3 H 0.7959 0.6083 1.1995 0.024 Uiso 1 1 calc R . . . .
C8 C 1.0205(4) 0.73670(13) 0.8012(3) 0.0242(8) Uani 1 1 d . . . . .
H8 H 1.0647 0.7061 0.8046 0.029 Uiso 1 1 calc R . . . .
C7 C 0.8975(3) 0.73964(12) 0.8368(3) 0.0207(8) Uani 1 1 d . . . . .
C23 C 1.0224(3) 0.58053(14) 0.8855(3) 0.0267(8) Uani 1 1 d . . . . .
H23 H 1.0275 0.6151 0.8987 0.032 Uiso 1 1 calc R . . . .
O1 O 0.5975(2) 0.55917(8) 1.14415(19) 0.0227(5) Uani 1 1 d . . . . .
F3 F 0.4955(2) 0.56640(8) 1.37453(18) 0.0406(6) Uani 1 1 d . . . . .
F2 F 0.6576(2) 0.51955(10) 1.36718(19) 0.0491(7) Uani 1 1 d . . . . .
C5 C 0.9603(3) 0.70939(14) 1.1819(3) 0.0249(8) Uani 1 1 d . . . . .
H5 H 1.0126 0.7310 1.2262 0.030 Uiso 1 1 calc R . . . .
C27 C 0.9025(3) 0.50985(13) 0.8704(3) 0.0258(8) Uani 1 1 d . . . . .
H27 H 0.8223 0.4939 0.8731 0.031 Uiso 1 1 calc R . . . .
C22 C 0.4061(3) 0.63085(13) 0.9894(3) 0.0230(8) Uani 1 1 d . . . . .
H22 H 0.4033 0.5958 0.9906 0.028 Uiso 1 1 calc R . . . .
C16 C 0.5604(4) 0.63324(14) 0.6497(3) 0.0312(9) Uani 1 1 d . . . . .
H16A H 0.5454 0.6155 0.7200 0.047 Uiso 1 1 calc GR . . . .
H16B H 0.5176 0.6160 0.5866 0.047 Uiso 1 1 calc GR . . . .
H16C H 0.5267 0.6668 0.6549 0.047 Uiso 1 1 calc GR . . . .
C21 C 0.2986(3) 0.65707(14) 1.0171(3) 0.0302(9) Uani 1 1 d . . . . .
H21 H 0.2232 0.6404 1.0367 0.036 Uiso 1 1 calc R . . . .
C6 C 0.9364(3) 0.71989(12) 1.0688(3) 0.0214(8) Uani 1 1 d . . . . .
H6 H 0.9704 0.7489 1.0365 0.026 Uiso 1 1 calc R . . . .
C24 C 1.1314(4) 0.55537(14) 0.8622(3) 0.0322(9) Uani 1 1 d . . . . .
H24 H 1.2104 0.5722 0.8593 0.039 Uiso 1 1 calc R . . . .
C9 C 1.0801(4) 0.77877(14) 0.7599(3) 0.0317(9) Uani 1 1 d . . . . .
H9 H 1.1646 0.7769 0.7349 0.038 Uiso 1 1 calc R . . . .
C14 C 0.7029(4) 0.63541(13) 0.6307(3) 0.0255(8) Uani 1 1 d . . . . .
C20 C 0.3035(4) 0.70832(15) 1.0158(4) 0.0361(10) Uani 1 1 d . . . . .
H20 H 0.2315 0.7273 1.0348 0.043 Uiso 1 1 calc R . . . .
C4 C 0.9093(4) 0.66793(13) 1.2313(3) 0.0264(8) Uani 1 1 d . . . . .
H4 H 0.9264 0.6610 1.3088 0.032 Uiso 1 1 calc R . . . .
C12 C 0.8318(4) 0.78379(13) 0.8317(3) 0.0266(8) Uani 1 1 d . . . . .
H12 H 0.7466 0.7856 0.8553 0.032 Uiso 1 1 calc R . . . .
C10 C 1.0153(4) 0.82295(14) 0.7559(3) 0.0305(9) Uani 1 1 d . . . . .
H10 H 1.0559 0.8516 0.7285 0.037 Uiso 1 1 calc R . . . .
C17 C 0.7626(4) 0.58406(14) 0.6362(3) 0.0294(9) Uani 1 1 d . . . . .
H17A H 0.8552 0.5870 0.6331 0.044 Uiso 1 1 calc GR . . . .
H17B H 0.7304 0.5643 0.5722 0.044 Uiso 1 1 calc GR . . . .
H17C H 0.7407 0.5680 0.7068 0.044 Uiso 1 1 calc GR . . . .
C11 C 0.8926(4) 0.82593(14) 0.7912(3) 0.0325(9) Uani 1 1 d . . . . .
H11 H 0.8489 0.8566 0.7881 0.039 Uiso 1 1 calc R . . . .
C28 C 0.5358(4) 0.52381(13) 1.3350(3) 0.0270(8) Uani 1 1 d . . . . .
C26 C 1.0081(4) 0.48223(14) 0.8461(3) 0.0332(9) Uani 1 1 d . . . . .
H26 H 1.0005 0.4479 0.8317 0.040 Uiso 1 1 calc R . . . .
C19 C 0.4149(4) 0.73122(15) 0.9865(4) 0.0401(11) Uani 1 1 d . . . . .
H19 H 0.4205 0.7662 0.9846 0.048 Uiso 1 1 calc R . . . .
C25 C 1.1243(4) 0.50501(15) 0.8428(4) 0.0365(10) Uani 1 1 d . . . . .
H25 H 1.1986 0.4866 0.8276 0.044 Uiso 1 1 calc R . . . .
C15 C 0.7241(5) 0.65665(16) 0.5137(3) 0.0464(12) Uani 1 1 d . . . . .
H15A H 0.6850 0.6894 0.5077 0.070 Uiso 1 1 calc GR . . . .
H15B H 0.6854 0.6348 0.4564 0.070 Uiso 1 1 calc GR . . . .
H15C H 0.8155 0.6594 0.5020 0.070 Uiso 1 1 calc GR . . . .
C30 C 1.1909(9) 0.5752(2) 0.5113(7) 0.080(4) Uani 0.512(7) 1 d . U P A 1
H30 H 1.2078 0.5422 0.4898 0.096 Uiso 0.512(7) 1 calc R . P A 1
C29 C 1.1081(8) 0.6041(3) 0.4457(6) 0.111(8) Uani 0.512(7) 1 d G U P A 1
H29 H 1.0684 0.5908 0.3794 0.133 Uiso 0.512(7) 1 calc R . P A 1
N5 N 1.0834(7) 0.6525(2) 0.4772(5) 0.046(2) Uani 0.512(7) 1 d G U P A 1
C33 C 1.1415(8) 0.6719(2) 0.5743(6) 0.068(4) Uani 0.512(7) 1 d G U P A 1
H33 H 1.1246 0.7050 0.5958 0.082 Uiso 0.512(7) 1 calc R . P A 1
C32 C 1.2243(8) 0.6431(3) 0.6399(5) 0.059(3) Uani 0.512(7) 1 d G U P A 1
H32 H 1.2640 0.6564 0.7062 0.071 Uiso 0.512(7) 1 calc R . P A 1
C31 C 1.2490(7) 0.5947(3) 0.6084(6) 0.066(3) Uani 0.512(7) 1 d G U P A 1
H31 H 1.3056 0.5750 0.6533 0.079 Uiso 0.512(7) 1 calc R . P A 1
C35 C 1.1363(17) 0.5701(7) 0.4035(14) 0.119(6) Uani 0.488(7) 1 d D U P A 2
H35A H 1.1230 0.5746 0.3211 0.143 Uiso 0.488(7) 1 calc R . P A 2
H35B H 1.2224 0.5563 0.4176 0.143 Uiso 0.488(7) 1 calc R . P A 2
C37 C 1.2176(14) 0.6665(5) 0.6173(13) 0.078(4) Uani 0.488(7) 1 d D U P A 2
H37A H 1.2347 0.6613 0.6981 0.117 Uiso 0.488(7) 1 calc GR . P A 2
H37B H 1.1798 0.6992 0.6053 0.117 Uiso 0.488(7) 1 calc GR . P A 2
H37C H 1.2973 0.6643 0.5773 0.117 Uiso 0.488(7) 1 calc GR . P A 2
O4 O 1.1266(13) 0.6200(5) 0.4623(9) 0.107(5) Uani 0.488(7) 1 d D U P A 2
C36 C 1.139(3) 0.6329(9) 0.5791(14) 0.198(11) Uani 0.488(7) 1 d D U P A 2
H36A H 1.0534 0.6428 0.6025 0.237 Uiso 0.488(7) 1 calc R . P A 2
H36B H 1.1606 0.6021 0.6204 0.237 Uiso 0.488(7) 1 calc R . P A 2
C34 C 1.0480(16) 0.5382(6) 0.4419(13) 0.113(6) Uani 0.488(7) 1 d D U P A 2
H34A H 1.0673 0.5307 0.5215 0.170 Uiso 0.488(7) 1 calc GR . P A 2
H34B H 1.0495 0.5077 0.3978 0.170 Uiso 0.488(7) 1 calc GR . P A 2
H34C H 0.9635 0.5533 0.4343 0.170 Uiso 0.488(7) 1 calc GR . P A 2

loop_
_atom_site_aniso_label
_atom_site_aniso_U_11
_atom_site_aniso_U_22
_atom_site_aniso_U_33
_atom_site_aniso_U_23
_atom_site_aniso_U_13
_atom_site_aniso_U_12
Bi1 0.01479(7) 0.01217(7) 0.01598(7) 0.00026(5) 0.00144(5) -0.00038(5)
S1 0.0179(4) 0.0199(4) 0.0190(4) -0.0028(3) 0.0016(3) -0.0035(3)
O2 0.0340(15) 0.0211(13) 0.0295(14) -0.0073(11) 0.0040(12) -0.0036(11)
N1 0.0223(15) 0.0154(14) 0.0178(15) 0.0000(11) -0.0024(12) -0.0069(12)
F1 0.095(2) 0.0366(14) 0.0279(13) 0.0010(10) 0.0161(13) -0.0300(14)
O3 0.0167(13) 0.0429(16) 0.0429(16) -0.0029(13) -0.0007(12) -0.0026(12)
N3 0.0210(15) 0.0174(15) 0.0181(15) -0.0006(11) -0.0006(12) 0.0006(12)
C18 0.024(2) 0.0226(19) 0.041(2) 0.0069(17) 0.0059(17) 0.0025(16)
C2 0.0161(17) 0.0155(17) 0.0197(19) -0.0033(13) 0.0022(14) 0.0003(13)
N2 0.0304(17) 0.0211(16) 0.0191(16) -0.0004(12) -0.0034(13) -0.0082(13)
N4 0.0178(15) 0.0201(15) 0.0253(16) 0.0016(12) -0.0018(12) 0.0012(12)
C13 0.0188(17) 0.0134(16) 0.0206(19) -0.0002(13) 0.0024(14) -0.0011(13)
C1 0.0162(17) 0.0180(17) 0.0171(17) -0.0014(13) 0.0012(14) 0.0009(13)
C3 0.0230(19) 0.0188(17) 0.0184(18) 0.0021(14) 0.0045(15) 0.0034(14)
C8 0.034(2) 0.0195(18) 0.0188(18) -0.0012(14) 0.0015(16) -0.0012(16)
C7 0.029(2) 0.0199(18) 0.0129(17) -0.0004(13) -0.0040(15) -0.0083(15)
C23 0.023(2) 0.0215(18) 0.036(2) 0.0013(16) 0.0008(16) 0.0003(15)
O1 0.0238(13) 0.0227(13) 0.0219(13) 0.0014(10) 0.0054(10) -0.0047(10)
F3 0.0659(17) 0.0249(12) 0.0320(13) -0.0112(10) 0.0146(12) -0.0008(11)
F2 0.0464(16) 0.0673(18) 0.0323(14) -0.0034(12) -0.0160(12) 0.0037(13)
C5 0.0244(19) 0.030(2) 0.0197(19) -0.0096(15) -0.0025(15) -0.0041(16)
C27 0.0167(18) 0.027(2) 0.034(2) -0.0021(16) -0.0021(16) -0.0011(15)
C22 0.025(2) 0.0241(19) 0.0195(18) -0.0044(15) -0.0020(15) 0.0015(15)
C16 0.032(2) 0.027(2) 0.034(2) -0.0054(17) -0.0125(17) -0.0023(17)
C21 0.0176(19) 0.034(2) 0.039(2) -0.0031(18) 0.0020(16) 0.0009(16)
C6 0.0245(19) 0.0192(18) 0.0206(18) -0.0028(14) 0.0015(15) -0.0037(14)
C24 0.019(2) 0.030(2) 0.048(3) 0.0011(18) 0.0005(17) -0.0050(16)
C9 0.036(2) 0.033(2) 0.026(2) -0.0012(16) 0.0077(18) -0.0124(18)
C14 0.036(2) 0.0206(18) 0.0192(19) 0.0004(14) -0.0060(16) -0.0098(16)
C20 0.026(2) 0.034(2) 0.048(3) -0.004(2) 0.0041(18) 0.0115(18)
C4 0.033(2) 0.030(2) 0.0167(19) 0.0000(15) -0.0007(16) 0.0002(17)
C12 0.028(2) 0.0219(19) 0.030(2) 0.0028(15) -0.0031(16) -0.0030(16)
C10 0.045(2) 0.025(2) 0.022(2) 0.0028(16) -0.0005(17) -0.0137(18)
C17 0.035(2) 0.029(2) 0.025(2) -0.0097(16) -0.0035(17) 0.0004(17)
C11 0.044(3) 0.019(2) 0.034(2) 0.0057(16) -0.0043(19) -0.0027(17)
C28 0.034(2) 0.0221(19) 0.025(2) -0.0018(15) 0.0033(17) -0.0090(16)
C26 0.026(2) 0.0196(19) 0.054(3) -0.0035(18) 0.0016(19) 0.0035(16)
C19 0.038(2) 0.021(2) 0.062(3) 0.0040(19) 0.009(2) 0.0126(18)
C25 0.022(2) 0.035(2) 0.052(3) -0.001(2) 0.0022(18) 0.0097(18)
C15 0.078(4) 0.039(3) 0.021(2) 0.0048(18) -0.012(2) -0.031(2)
C30 0.086(8) 0.062(6) 0.090(7) -0.002(5) -0.015(6) 0.014(5)
C29 0.151(16) 0.070(7) 0.108(10) -0.048(7) -0.052(11) 0.052(9)
N5 0.052(5) 0.060(5) 0.028(4) -0.008(3) 0.001(3) 0.023(4)
C33 0.075(8) 0.076(6) 0.053(5) -0.027(5) -0.016(5) 0.042(6)
C32 0.063(7) 0.063(6) 0.051(6) -0.001(5) -0.005(5) 0.016(5)
C31 0.048(6) 0.063(6) 0.089(7) -0.005(5) 0.019(5) 0.008(4)
C35 0.101(11) 0.160(12) 0.094(10) 0.013(8) -0.018(8) -0.025(9)
C37 0.077(10) 0.071(9) 0.088(10) -0.016(7) 0.023(7) 0.029(7)
O4 0.126(11) 0.129(9) 0.063(6) 0.035(5) -0.020(6) -0.056(8)
C36 0.28(2) 0.212(19) 0.099(9) 0.021(9) -0.031(10) -0.135(18)
C34 0.121(13) 0.121(11) 0.099(11) -0.015(8) 0.030(9) -0.005(9)

loop_
_atom_type_symbol
_atom_type_description
_atom_type_scat_dispersion_real
_atom_type_scat_dispersion_imag
_atom_type_scat_source
C C 0.0033 0.0016 'International Tables Vol C Tables 4.2.6.8 and 6.1.1.4'
H H 0.0000 0.0000 'International Tables Vol C Tables 4.2.6.8 and 6.1.1.4'
Bi Bi -4.1077 10.2566 'International Tables Vol C Tables 4.2.6.8 and 6.1.1.4'
F F 0.0171 0.0103 'International Tables Vol C Tables 4.2.6.8 and 6.1.1.4'
N N 0.0061 0.0033 'International Tables Vol C Tables 4.2.6.8 and 6.1.1.4'
O O 0.0106 0.0060 'International Tables Vol C Tables 4.2.6.8 and 6.1.1.4'
S S 0.1246 0.1234 'International Tables Vol C Tables 4.2.6.8 and 6.1.1.4'

loop_
_geom_angle_atom_site_label_1
_geom_angle_atom_site_label_2
_geom_angle_atom_site_label_3
_geom_angle
N3 Bi1 N4 169.39(9)
N3 Bi1 O1 77.27(8)
C2 Bi1 N3 87.63(11)
C2 Bi1 N4 85.97(11)
C2 Bi1 C13 77.35(12)
C2 Bi1 O1 80.94(10)
N4 Bi1 O1 109.97(8)
C13 Bi1 N3 86.24(10)
C13 Bi1 N4 84.12(10)
C13 Bi1 O1 153.18(9)
O2 S1 O1 114.78(15)
O2 S1 C28 103.05(16)
O3 S1 O2 115.57(16)
O3 S1 O1 114.98(16)
O3 S1 C28 103.39(17)
O1 S1 C28 102.49(15)
C13 N1 C1 121.3(3)
C13 N1 C7 120.0(3)
C1 N1 C7 118.2(3)
C18 N3 Bi1 124.7(2)
C22 N3 Bi1 116.6(2)
C22 N3 C18 118.5(3)
N3 C18 C19 122.8(4)
C1 C2 Bi1 113.0(2)
C3 C2 Bi1 127.2(2)
C3 C2 C1 119.8(3)
C13 N2 C14 122.3(3)
C23 N4 Bi1 126.9(2)
C23 N4 C27 118.4(3)
C27 N4 Bi1 114.7(2)
N1 C13 Bi1 108.3(2)
N2 C13 Bi1 133.5(2)
N2 C13 N1 118.2(3)
C2 C1 N1 119.6(3)
C6 C1 N1 121.0(3)
C6 C1 C2 119.4(3)
C2 C3 C4 120.8(3)
C7 C8 C9 119.9(3)
C8 C7 N1 119.8(3)
C8 C7 C12 120.7(3)
C12 C7 N1 119.5(3)
N4 C23 C24 122.6(3)
S1 O1 Bi1 139.38(13)
C4 C5 C6 121.1(3)
N4 C27 C26 122.2(3)
N3 C22 C21 122.2(3)
C22 C21 C20 118.6(4)
C5 C6 C1 119.8(3)
C23 C24 C25 118.9(4)
C10 C9 C8 119.6(4)
N2 C14 C16 110.8(3)
N2 C14 C17 111.7(3)
N2 C14 C15 105.7(3)
C16 C14 C17 111.4(3)
C16 C14 C15 109.0(3)
C15 C14 C17 108.0(3)
C19 C20 C21 118.9(4)
C5 C4 C3 119.1(3)
C7 C12 C11 119.1(4)
C11 C10 C9 120.6(3)
C10 C11 C12 120.1(4)
F1 C28 S1 111.1(2)
F1 C28 F2 107.6(3)
F3 C28 S1 112.2(3)
F3 C28 F1 107.9(3)
F3 C28 F2 107.0(3)
F2 C28 S1 110.8(3)
C25 C26 C27 119.2(4)
C18 C19 C20 118.9(4)
C26 C25 C24 118.8(4)
C29 C30 C31 120.0
C30 C29 N5 120.0
C33 N5 C29 120.0
C32 C33 N5 120.0
C33 C32 C31 120.0
C32 C31 C30 120.0
C34 C35 O4 110.6(14)
C36 O4 C35 130.9(15)
C37 C36 O4 123.0(18)

loop_
_geom_bond_atom_site_label_1
_geom_bond_atom_site_label_2
_geom_bond_distance
Bi1 N3 2.485(3)
Bi1 C2 2.225(3)
Bi1 N4 2.525(3)
Bi1 C13 2.331(3)
Bi1 O1 2.997(2)
S1 O2 1.443(3)
S1 O3 1.430(3)
S1 O1 1.446(2)
S1 C28 1.828(4)
N1 C13 1.415(4)
N1 C1 1.416(4)
N1 C7 1.450(4)
F1 C28 1.329(4)
N3 C18 1.341(4)
N3 C22 1.337(4)
C18 C19 1.371(5)
C2 C1 1.402(5)
C2 C3 1.386(5)
N2 C13 1.261(4)
N2 C14 1.489(4)
N4 C23 1.335(5)
N4 C27 1.339(5)
C1 C6 1.399(5)
C3 C4 1.392(5)
C8 C7 1.378(5)
C8 C9 1.398(5)
C7 C12 1.382(5)
C23 C24 1.371(5)
F3 C28 1.322(4)
F2 C28 1.330(4)
C5 C6 1.386(5)
C5 C4 1.384(5)
C27 C26 1.379(5)
C22 C21 1.385(5)
C16 C14 1.525(5)
C21 C20 1.390(6)
C24 C25 1.386(6)
C9 C10 1.378(5)
C14 C17 1.528(5)
C14 C15 1.526(5)
C20 C19 1.381(6)
C12 C11 1.403(5)
C10 C11 1.374(6)
C26 C25 1.372(5)
C30 C29 1.3900
C30 C31 1.3900
C29 N5 1.3900
N5 C33 1.3900
C33 C32 1.3900
C32 C31 1.3900
C35 O4 1.525(15)
C35 C34 1.360(18)
C37 C36 1.301(19)
O4 C36 1.432(15)
